data_1533592
loop_
_publ_author_name
'Smirnova, T.N.'
'Mitrokhin, S.V.'
'Glazkov, B.N.'
'Somenkov, V.A.'
'Verbetskii, V.N.'

_publ_section_title
;
 Structure of Ti0.9 Zr0.1 Mn1.5 V0.3 Ti0.2 D2.8
;
_journal_name_full 'New Trends in Intercalation Compounds for energy Storage'
_journal_page_first 189
_journal_page_last 195
_journal_volume 82
_journal_year 2002
_chemical_formula_sum 'D2.8 Mn1.468 Ti1.115 V0.307 Zr0.11'
_chemical_name_systematic
;
(Ti0.89 Zr0.11) (Mn0.193 V0.307) (Mn0.85 Ti0.15)1.5 D2.8
;
_space_group_IT_number 194
_symmetry_space_group_name_Hall '-P 6c 2c'
_symmetry_space_group_name_H-M 'P 63/m m c'
_cell_angle_alpha 90
_cell_angle_beta 90
_cell_angle_gamma 120
_cell_formula_units_Z 4
_cell_length_a 5.228
_cell_length_b 5.228
_cell_length_c 8.553
_cell_volume 202.451
_citation_journal_id_ASTM NSSICD
_cod_data_source_file Smirnova_NSSICD_2002_868.cif
_cod_data_source_block D2.8Mn1.468Ti1.115V0.307Zr0.11
_cod_original_cell_volume 202.4512
_cod_database_code 1533592

loop_
_symmetry_equiv_pos_as_xyz
x,y,z
x-y,x,z+1/2
-y,x-y,z
-x,-y,z+1/2
-x+y,-x,z
y,-x+y,z+1/2
-y,-x,-z+1/2
x-y,-y,-z
x,x-y,-z+1/2
y,x,-z
-x+y,y,-z+1/2
-x,-x+y,-z
-x,-y,-z
-x+y,-x,-z-1/2
y,-x+y,-z
x,y,-z-1/2
x-y,x,-z
-y,x-y,-z-1/2
y,x,z-1/2
-x+y,y,z
-x,-x+y,z-1/2
-y,-x,z
x-y,-y,z-1/2
x,x-y,z

loop_
_atom_site_label
_atom_site_type_symbol
_atom_site_fract_x
_atom_site_fract_y
_atom_site_fract_z
_atom_site_occupancy
_atom_site_U_iso_or_equiv
D1 D 0.089 0.391 0.565 0.31 0.0
V1 V 0 0 0 0.613 0.0
Ti1 Ti 0.3333 0.6667 0.0721 0.89 0.0
Zr1 Zr 0.3333 0.6667 0.0721 0.11 0.0
D2 D 0.472 0.944 0.607 0.23 0.0
Ti2 Ti 0.824 0.648 0.25 0.15 0.0
Mn1 Mn 0 0 0 0.387 0.0
D3 D 0.444 0.888 0.25 0.168 0.0
Mn2 Mn 0.824 0.648 0.25 0.85 0.0
